data_4323005
loop_
_publ_author_name
'F. Albert Cotton'
'Evgeny V. Dikarev'
'Glenn T. Jordan'
'Carlos A. Murillo'
'Marina A. Petrukhina'

_publ_section_title
;
 Ligand Exchange or Reduction at Multiply Bonded Dimetal Units of
 Molybdenum and Rhenium by 2,6-Bis(diphenylphosphino)pyridine
;
_journal_name_full 'Inorganic Chemistry'
_journal_page_first 4611
_journal_page_last 4616
_journal_paper_doi 10.1021/ic980455d
_journal_volume 37
_journal_year 1998
_chemical_compound_source
; 
 Compound was obtained by reflux of K4Mo2Cl8 with (Ph2P)2Py ligand 
 in methanol. Green solid precipitated after 10 hours of reflux. Crystals 
 were grown from CH2Cl2 solution layered with hexanes. 
;
_chemical_formula_analytical 'not measured'
_chemical_formula_moiety
;
 Mo2 Cl4 (((C6 H5)2 P)2 N1 C5 H3)2, 2(C1 H2 Cl2)
;
_chemical_formula_structural 'Mo2Cl4((Ph2P)2Py)2, 2CH2Cl2'
_chemical_formula_sum 'C60 H50 Cl8 Mo2 N2 P4'
_chemical_formula_weight 1398.38
_chemical_melting_point ?
_chemical_name_systematic
; 
 bis(/m-2,6-bis(Diphenylphosphino)-pyridine-N,P)-tetrachloro-di-molybdenum (II),
 dichloromethane solvate 
;
_space_group_IT_number 14
_symmetry_cell_setting monoclinic
_symmetry_space_group_name_Hall '-P 2ybc'
_symmetry_space_group_name_H-M 'P 1 21/c 1'
_atom_sites_solution_hydrogens geom
_atom_sites_solution_primary direct
_atom_sites_solution_secondary difmap
_audit_creation_method SHELXL
_cell_angle_alpha 90.00
_cell_angle_beta 98.178(5)
_cell_angle_gamma 90.00
_cell_formula_units_Z 2
_cell_length_a 15.475(2)
_cell_length_b 11.5958(7)
_cell_length_c 16.7637(6)
_cell_measurement_reflns_used 250
_cell_measurement_temperature 242(2)
_cell_measurement_theta_max 20.8
_cell_measurement_theta_min 9.05
_cell_volume 2977.6(4)
_computing_cell_refinement 'MADNES (Enraf-Nonius, 1989)'
_computing_data_collection 'MADNES (Enraf-Nonius, 1989)'
_computing_data_reduction 'PROCOR (Kabsch, 1988)'
_computing_molecular_graphics 'SHELXTL V.5 (Siemens, 1994)'
_computing_publication_material CIFTAB
_computing_structure_refinement 'SHELXL-93 (Sheldrick, 1993)'
_computing_structure_solution 'SHELXTL V.5 (Siemens, 1994)'
_diffrn_ambient_temperature 242(2)
_diffrn_measurement_device 'Nonius FAST area detector'
_diffrn_measurement_method 'Ellipsoid-mask fitting'
_diffrn_radiation_monochromator graphite
_diffrn_radiation_source 'fine-focus sealed tube'
_diffrn_radiation_type MoK\a
_diffrn_radiation_wavelength 0.71073
_diffrn_reflns_av_R_equivalents 0.0975
_diffrn_reflns_av_sigmaI/netI 0.1053
_diffrn_reflns_limit_h_max 18
_diffrn_reflns_limit_h_min -18
_diffrn_reflns_limit_k_max 13
_diffrn_reflns_limit_k_min 0
_diffrn_reflns_limit_l_max 20
_diffrn_reflns_limit_l_min 0
_diffrn_reflns_number 3551
_diffrn_reflns_theta_max 22.50
_diffrn_reflns_theta_min 2.14
_diffrn_standards_number 'none (area detector data)'
_exptl_absorpt_coefficient_mu 0.929
_exptl_absorpt_correction_T_max 0.963
_exptl_absorpt_correction_T_min 0.674
_exptl_absorpt_correction_type 'SORTAV (Blessing, 1995)'
_exptl_crystal_colour green
_exptl_crystal_density_diffrn 1.560
_exptl_crystal_density_meas ?
_exptl_crystal_density_method none
_exptl_crystal_description block-shaped
_exptl_crystal_F_000 1408
_exptl_crystal_size_max 0.20
_exptl_crystal_size_mid 0.10
_exptl_crystal_size_min 0.05
_refine_diff_density_max 0.812
_refine_diff_density_min -0.426
_refine_diff_density_rms 0.106
_refine_ls_extinction_coef noref
_refine_ls_extinction_method none
_refine_ls_goodness_of_fit_all 1.092
_refine_ls_goodness_of_fit_obs 1.213
_refine_ls_hydrogen_treatment allref
_refine_ls_matrix_type full
_refine_ls_number_parameters 412
_refine_ls_number_reflns 3426
_refine_ls_number_restraints 0
_refine_ls_restrained_S_all 1.092
_refine_ls_restrained_S_obs 1.213
_refine_ls_R_factor_all 0.0807
_refine_ls_R_factor_obs 0.0518
_refine_ls_shift/esd_max -0.001
_refine_ls_shift/esd_mean 0.001
_refine_ls_structure_factor_coef Fsqd
_refine_ls_weighting_details 'w=1/[\s^2^(Fo^2^)+(0.0652P)^2^+0.0000P] where P=(Fo^2^+2Fc^2^)/3'
_refine_ls_weighting_scheme calc
_refine_ls_wR_factor_all 0.1479
_refine_ls_wR_factor_obs 0.1341
_reflns_number_observed 2489
_reflns_number_total 3551
_reflns_observed_criterion >2sigma(I)
_cod_data_source_file ic980455d_2.cif
_cod_data_source_block Mo2Cl4(bdppp)2,2(CH2Cl2)
_cod_depositor_comments
;
The following automatic conversions were performed:

'_chemical_melting_point' value 'not measured' was changed to '?' -
the value is undefined or not given.

Automatic conversion script
Id: cif_fix_values 1673 2011-04-08 12:14:43Z adriana 

The following automatic conversions were performed:

'_exptl_crystal_density_meas' value 'not measured' was changed to '?'
- the value is perceived as not measured.

Automatic conversion script
Id: cif_fix_values 3008 2015-01-20 13:52:24Z robertas 

The following automatic conversions were performed:

'_refine_ls_weighting_scheme' value 'calc
w=1/[\s^2^(Fo^2^)+(0.0652P)^2^+0.0000P] where P=(Fo^2^+2Fc^2^)/3' was
changed to 'calc'. New tag '_refine_ls_weighting_details' was
created. The value of the new tag was set to
'w=1/[\s^2^(Fo^2^)+(0.0652P)^2^+0.0000P] where P=(Fo^2^+2Fc^2^)/3'.

Automatic conversion script
Id: cif_fix_values 3143 2015-03-26 13:38:13Z robertas 
;
_cod_database_code 4323005

loop_
_symmetry_equiv_pos_as_xyz
'x, y, z'
'-x, y+1/2, -z+1/2'
'-x, -y, -z'
'x, -y-1/2, z-1/2'

loop_
_atom_site_aniso_label
_atom_site_aniso_U_11
_atom_site_aniso_U_22
_atom_site_aniso_U_33
_atom_site_aniso_U_23
_atom_site_aniso_U_13
_atom_site_aniso_U_12
Mo1 0.0197(3) 0.0194(4) 0.0125(4) -0.0014(2) 0.0022(2) -0.0006(2)
Cl1 0.0384(10) 0.0290(10) 0.0243(9) 0.0047(7) -0.0034(7) 0.0014(8)
Cl2 0.0368(10) 0.0288(9) 0.0260(9) 0.0053(7) 0.0088(7) -0.0044(8)
P2 0.0219(9) 0.0239(9) 0.0153(8) -0.0007(7) 0.0038(7) 0.0017(7)
P1 0.0241(9) 0.0313(11) 0.0291(10) -0.0066(8) 0.0060(8) -0.0023(8)
N1 0.016(3) 0.030(3) 0.014(3) -0.004(2) -0.001(2) 0.000(2)
C1 0.024(4) 0.023(4) 0.023(4) 0.001(3) 0.005(3) -0.002(3)
C2 0.027(4) 0.028(4) 0.028(4) -0.002(3) 0.000(3) -0.011(3)
C3 0.020(3) 0.047(5) 0.038(4) -0.001(4) 0.007(3) 0.000(3)
C4 0.058(6) 0.039(5) 0.072(6) 0.001(5) 0.023(5) 0.000(4)
C5 0.067(7) 0.047(6) 0.109(9) 0.021(6) 0.028(7) 0.001(5)
C6 0.064(7) 0.077(9) 0.078(8) 0.031(7) 0.016(6) -0.022(6)
C7 0.074(7) 0.081(9) 0.056(6) -0.005(6) 0.025(5) -0.019(6)
C8 0.056(5) 0.061(6) 0.056(5) -0.004(5) 0.035(5) -0.008(5)
C9 0.037(4) 0.033(5) 0.038(4) -0.003(4) 0.008(3) 0.011(4)
C10 0.050(5) 0.051(6) 0.044(5) 0.000(4) 0.003(4) 0.009(4)
C11 0.096(9) 0.060(7) 0.051(6) 0.005(5) 0.001(6) 0.023(7)
C12 0.055(7) 0.084(9) 0.067(7) -0.015(7) -0.016(6) 0.034(6)
C13 0.037(5) 0.087(8) 0.071(7) -0.010(6) -0.017(5) 0.012(5)
C14 0.029(4) 0.061(6) 0.062(6) -0.009(5) 0.003(4) 0.003(4)
C15 0.035(4) 0.029(4) 0.024(4) -0.011(3) -0.004(3) -0.005(3)
C16 0.030(4) 0.029(4) 0.020(4) -0.009(3) 0.008(3) 0.000(3)
C17 0.028(4) 0.023(4) 0.018(3) 0.006(3) 0.008(3) 0.003(3)
C18 0.033(4) 0.022(4) 0.019(4) 0.002(3) 0.010(3) -0.002(3)
C19 0.065(6) 0.049(5) 0.028(5) 0.010(4) 0.000(4) -0.007(5)
C20 0.108(10) 0.061(7) 0.033(5) 0.012(5) 0.021(6) -0.018(6)
C21 0.113(10) 0.050(6) 0.048(6) 0.012(5) 0.059(7) 0.003(6)
C22 0.045(5) 0.049(6) 0.103(9) 0.019(5) 0.047(6) 0.010(5)
C23 0.038(5) 0.047(5) 0.038(5) 0.009(4) 0.008(4) 0.002(4)
C24 0.025(3) 0.022(4) 0.021(3) -0.006(3) -0.001(3) 0.000(3)
C25 0.059(5) 0.024(4) 0.022(4) -0.002(3) 0.015(3) -0.002(4)
C26 0.080(7) 0.031(5) 0.033(5) 0.004(4) 0.008(4) 0.000(4)
C27 0.052(5) 0.031(5) 0.041(5) -0.007(4) -0.004(4) 0.009(4)
C28 0.055(5) 0.037(5) 0.047(5) -0.008(4) 0.027(4) 0.010(4)
C29 0.045(5) 0.025(4) 0.036(4) 0.004(3) 0.016(4) 0.001(3)
C30 0.043(5) 0.065(7) 0.092(7) -0.020(6) -0.002(5) 0.005(5)
Cl3 0.094(2) 0.126(3) 0.086(2) 0.029(2) 0.024(2) 0.031(2)
Cl4 0.089(2) 0.073(2) 0.086(2) 0.0119(15) 0.007(2) -0.006(2)

loop_
_atom_site_label
_atom_site_type_symbol
_atom_site_fract_x
_atom_site_fract_y
_atom_site_fract_z
_atom_site_U_iso_or_equiv
_atom_site_thermal_displace_type
_atom_site_occupancy
_atom_site_calc_flag
_atom_site_refinement_flags
_atom_site_disorder_group
Mo1 Mo 0.92990(3) 0.00183(4) -0.00707(3) 0.0172(3) Uani 1 d . .
Cl1 Cl 0.88313(11) 0.15733(15) -0.09863(10) 0.0313(4) Uani 1 d . .
Cl2 Cl 0.89369(11) -0.16055(15) 0.07075(10) 0.0301(4) Uani 1 d . .
P2 P 0.94444(11) 0.13311(15) 0.11569(9) 0.0203(4) Uani 1 d . .
P1 P 0.72532(11) -0.0551(2) -0.06992(11) 0.0279(5) Uani 1 d . .
N1 N 0.8841(3) -0.1102(5) -0.1126(3) 0.0202(12) Uani 1 d . .
C1 C 0.7969(4) -0.1260(6) -0.1338(4) 0.0233(15) Uani 1 d . .
C2 C 0.7677(5) -0.1899(6) -0.2038(4) 0.028(2) Uani 1 d . .
H2 H 0.7116(50) -0.1926(63) -0.2144(43) 0.034 Uiso 1 d . .
C3 C 0.6793(4) -0.1716(7) -0.0170(4) 0.035(2) Uani 1 d . .
C4 C 0.6863(6) -0.2880(8) -0.0312(6) 0.055(2) Uani 1 d . .
H4 H 0.7341(59) -0.3025(81) -0.0661(55) 0.066 Uiso 1 d . .
C5 C 0.6509(7) -0.3683(9) 0.0156(8) 0.073(3) Uani 1 d . .
H5 H 0.6552(75) -0.4374(106) 0.0122(70) 0.088 Uiso 1 d . .
C6 C 0.6070(7) -0.3349(11) 0.0749(7) 0.072(3) Uani 1 d . .
H6 H 0.5901(65) -0.3859(98) 0.1176(66) 0.087 Uiso 1 d . .
C7 C 0.5974(7) -0.2215(11) 0.0888(6) 0.069(3) Uani 1 d . .
H7 H 0.5798(71) -0.1959(103) 0.1274(67) 0.082 Uiso 1 d . .
C8 C 0.6330(6) -0.1386(9) 0.0451(6) 0.055(2) Uani 1 d . .
H8 H 0.6222(59) -0.0373(86) 0.0558(55) 0.066 Uiso 1 d . .
C9 C 0.6348(5) -0.0167(6) -0.1496(5) 0.036(2) Uani 1 d . .
C10 C 0.6473(6) 0.0768(8) -0.1975(5) 0.048(2) Uani 1 d . .
H10 H 0.6984(60) 0.1079(80) -0.1912(56) 0.058 Uiso 1 d . .
C11 C 0.5822(8) 0.1096(10) -0.2601(6) 0.070(3) Uani 1 d . .
H11 H 0.6026(70) 0.1624(97) -0.2923(65) 0.084 Uiso 1 d . .
C12 C 0.5070(7) 0.0467(12) -0.2730(7) 0.071(3) Uani 1 d . .
H12 H 0.4680(74) 0.0789(98) -0.3008(67) 0.085 Uiso 1 d . .
C13 C 0.4953(6) -0.0462(12) -0.2291(7) 0.067(3) Uani 1 d . .
H13 H 0.4396(69) -0.0935(92) -0.2379(60) 0.080 Uiso 1 d . .
C14 C 0.5578(5) -0.0788(8) -0.1666(6) 0.051(2) Uani 1 d . .
H14 H 0.5465(57) -0.1369(81) -0.1246(54) 0.061 Uiso 1 d . .
C15 C 1.1749(5) 0.2363(6) 0.2488(4) 0.030(2) Uani 1 d . .
H15 H 1.1952(46) 0.2700(62) 0.3017(46) 0.036 Uiso 1 d . .
C16 C 1.0868(4) 0.2229(6) 0.2245(4) 0.026(2) Uani 1 d . .
H16 H 1.0476(48) 0.2556(60) 0.2540(42) 0.031 Uiso 1 d . .
C17 C 1.0594(4) 0.1574(6) 0.1578(4) 0.0224(15) Uani 1 d . .
C18 C 0.8914(4) 0.0729(5) 0.1969(4) 0.024(2) Uani 1 d . .
C19 C 0.9310(6) 0.0535(8) 0.2735(5) 0.048(2) Uani 1 d . .
H19 H 0.9848(59) 0.0619(83) 0.2920(55) 0.057 Uiso 1 d . .
C20 C 0.8844(9) 0.0192(9) 0.3316(6) 0.066(3) Uani 1 d . .
H20 H 0.9126(70) 0.0096(83) 0.3869(71) 0.080 Uiso 1 d . .
C21 C 0.7967(9) 0.0041(8) 0.3156(6) 0.066(3) Uani 1 d . .
H21 H 0.7677(70) -0.0256(92) 0.3479(69) 0.079 Uiso 1 d . .
C22 C 0.7547(7) 0.0185(8) 0.2369(8) 0.062(3) Uani 1 d . .
H22 H 0.7033(72) 0.0208(87) 0.2390(65) 0.074 Uiso 1 d . .
C23 C 0.8032(5) 0.0508(7) 0.1765(5) 0.041(2) Uani 1 d . .
H23 H 0.7715(53) 0.0482(72) 0.1228(52) 0.049 Uiso 1 d . .
C24 C 0.9046(4) 0.2832(6) 0.1115(4) 0.023(2) Uani 1 d . .
C25 C 0.9225(6) 0.3542(6) 0.0520(4) 0.034(2) Uani 1 d . .
H25 H 0.9551(52) 0.3285(71) 0.0267(50) 0.041 Uiso 1 d . .
C26 C 0.8972(7) 0.4690(7) 0.0507(5) 0.048(2) Uani 1 d . .
H26 H 0.9184(59) 0.5116(76) 0.0174(62) 0.057 Uiso 1 d . .
C27 C 0.8520(6) 0.5111(7) 0.1084(5) 0.042(2) Uani 1 d . .
H27 H 0.8302(51) 0.5852(81) 0.1138(49) 0.051 Uiso 1 d . .
C28 C 0.8343(6) 0.4406(7) 0.1699(5) 0.045(2) Uani 1 d . .
H28 H 0.8090(61) 0.4646(81) 0.2007(57) 0.054 Uiso 1 d . .
C29 C 0.8602(5) 0.3268(7) 0.1710(5) 0.034(2) Uani 1 d . .
H29 H 0.8435(50) 0.2931(70) 0.2088(47) 0.041 Uiso 1 d . .
C30 C 0.6893(6) 0.2691(9) -0.0082(6) 0.068(3) Uani 1 d . .
H30A H 0.7263(6) 0.3240(9) 0.0255(6) 0.082 Uiso 1 calc R .
H30B H 0.7273(6) 0.2105(9) -0.0271(6) 0.082 Uiso 1 calc R .
Cl3 Cl 0.6180(2) 0.2026(3) 0.0498(2) 0.1010(11) Uani 1 d . .
Cl4 Cl 0.6334(2) 0.3417(3) -0.0911(2) 0.0832(8) Uani 1 d . .

loop_
_atom_type_symbol
_atom_type_description
_atom_type_scat_dispersion_real
_atom_type_scat_dispersion_imag
_atom_type_scat_source
C C 0.0033 0.0016 'International Tables Vol C Tables 4.2.6.8 and 6.1.1.4'
H H 0.0000 0.0000 'International Tables Vol C Tables 4.2.6.8 and 6.1.1.4'
N N 0.0061 0.0033 'International Tables Vol C Tables 4.2.6.8 and 6.1.1.4'
P P 0.1023 0.0942 'International Tables Vol C Tables 4.2.6.8 and 6.1.1.4'
Cl Cl 0.1484 0.1585 'International Tables Vol C Tables 4.2.6.8 and 6.1.1.4'
Mo Mo -1.6832 0.6857 'International Tables Vol C Tables 4.2.6.8 and 6.1.1.4'

loop_
_geom_angle_atom_site_label_1
_geom_angle_atom_site_label_2
_geom_angle_atom_site_label_3
_geom_angle
_geom_angle_site_symmetry_1
_geom_angle_site_symmetry_3
_geom_angle_publ_flag
Mo1 Mo1 N1 106.1(1) 3_755 . y
Mo1 Mo1 Cl2 103.56(5) 3_755 . y
N1 Mo1 Cl2 84.4(1) . . y
Mo1 Mo1 Cl1 106.97(5) 3_755 . y
N1 Mo1 Cl1 84.1(1) . . y
Cl2 Mo1 Cl1 149.29(6) . . y
Mo1 Mo1 P2 87.18(5) 3_755 . y
N1 Mo1 P2 166.6(1) . . y
Cl2 Mo1 P2 91.74(6) . . y
Cl1 Mo1 P2 92.95(6) . . y
C18 P2 C17 106.5(3) . . n
C18 P2 C24 101.9(3) . . n
C17 P2 C24 99.8(3) . . n
C18 P2 Mo1 112.2(2) . . n
C17 P2 Mo1 111.8(2) . . n
C24 P2 Mo1 122.9(2) . . n
C3 P1 C1 105.2(3) . . n
C3 P1 C9 102.9(3) . . n
C1 P1 C9 98.3(3) . . n
C17 N1 C1 119.8(5) 3_755 . n
C17 N1 Mo1 121.6(4) 3_755 . n
C1 N1 Mo1 118.6(4) . . n
N1 C1 C2 118.6(6) . . n
N1 C1 P1 116.5(4) . . n
C2 C1 P1 124.9(5) . . n
C15 C2 C1 120.9(7) 3_755 . n
C4 C3 C8 117.2(8) . . n
C4 C3 P1 126.8(6) . . n
C8 C3 P1 116.0(6) . . n
C3 C4 C5 121(1) . . n
C6 C5 C4 120(1) . . n
C5 C6 C7 119(1) . . n
C6 C7 C8 122(1) . . n
C7 C8 C3 120(1) . . n
C10 C9 C14 118.5(8) . . n
C10 C9 P1 117.1(6) . . n
C14 C9 P1 124.3(6) . . n
C9 C10 C11 120(1) . . n
C12 C11 C10 119(1) . . n
C13 C12 C11 122(1) . . n
C12 C13 C14 121(1) . . n
C13 C14 C9 120(1) . . n
C2 C15 C16 119.4(6) 3_755 . n
C17 C16 C15 119.0(6) . . n
N1 C17 C16 122.2(6) 3_755 . n
N1 C17 P2 113.0(4) 3_755 . n
C16 C17 P2 124.7(5) . . n
C19 C18 C23 120.0(7) . . n
C19 C18 P2 125.3(6) . . n
C23 C18 P2 114.7(5) . . n
C20 C19 C18 120.9(9) . . n
C19 C20 C21 121(1) . . n
C20 C21 C22 119.3(8) . . n
C21 C22 C23 120(1) . . n
C18 C23 C22 118.9(8) . . n
C25 C24 C29 119.0(7) . . n
C25 C24 P2 120.0(5) . . n
C29 C24 P2 120.9(5) . . n
C24 C25 C26 120.6(7) . . n
C27 C26 C25 120.4(8) . . n
C26 C27 C28 119.8(8) . . n
C27 C28 C29 119.4(8) . . n
C28 C29 C24 120.9(7) . . n
Cl4 C30 Cl3 112.0(5) . . n

loop_
_geom_bond_atom_site_label_1
_geom_bond_atom_site_label_2
_geom_bond_distance
_geom_bond_site_symmetry_2
_geom_bond_publ_flag
Mo1 Mo1 2.149(1) 3_755 y
Mo1 N1 2.228(5) . y
Mo1 Cl2 2.402(2) . y
Mo1 Cl1 2.411(2) . y
Mo1 P2 2.544(2) . y
P2 C18 1.825(6) . n
P2 C17 1.840(6) . n
P2 C24 1.845(7) . n
P1 C3 1.816(8) . n
P1 C1 1.840(6) . n
P1 C9 1.847(8) . n
N1 C17 1.352(8) 3_755 n
N1 C1 1.358(8) . n
C1 C2 1.408(9) . n
C2 C15 1.36(1) 3_755 n
C3 C4 1.38(1) . n
C3 C8 1.40(1) . n
C4 C5 1.38(1) . n
C5 C6 1.34(2) . n
C6 C7 1.35(2) . n
C7 C8 1.37(1) . n
C9 C10 1.380(1) . n
C9 C14 1.39(1) . n
C10 C11 1.40(1) . n
C11 C12 1.36(2) . n
C12 C13 1.33(2) . n
C13 C14 1.37(1) . n
C15 C2 1.36(1) 3_755 n
C15 C16 1.38(1) . n
C16 C17 1.367(9) . n
C17 N1 1.352(8) 3_755 n
C18 C19 1.36(1) . n
C18 C23 1.38(1) . n
C19 C20 1.35(1) . n
C20 C21 1.36(2) . n
C21 C22 1.39(2) . n
C22 C23 1.40(1) . n
C24 C25 1.35(1) . n
C24 C29 1.39(1) . n
C25 C26 1.39(1) . n
C26 C27 1.36(1) . n
C27 C28 1.38(1) . n
C28 C29 1.38(1) . n
C30 Cl4 1.74(1) . n
C30 Cl3 1.75(1) . n
